data_1557452
loop_
_publ_author_name
'Sharma, Mahendra K.'
'Blomeyer, Sebastian'
'Glodde, Timo'
'Neumann, Beate'
'Stammler, Hans-Georg'
'Hinz, Alexander'
'van Gastel, Maurice'
'Ghadwal, Rajendra S.'

_publ_section_title
;
 Isolation of singlet carbene derived 2-phospha-1,3-butadienes and their
 sequential one-electron oxidation to radical cations and dications
;
_journal_issue 7
_journal_name_full 'Chemical Science'
_journal_page_first 1975
_journal_page_last 1984
_journal_paper_doi 10.1039/C9SC05598C
_journal_volume 11
_journal_year 2020
_chemical_formula_moiety '2(Cl4 Ga1), C54 H72 N3 P'
_chemical_formula_sum 'C54 H72 Cl8 Ga2 N3 P'
_chemical_formula_weight 1217.15
_space_group_crystal_system orthorhombic
_space_group_IT_number 61
_space_group_name_Hall '-P 2ac 2ab'
_space_group_name_H-M_alt 'P b c a'
_atom_sites_solution_hydrogens geom
_atom_sites_solution_primary dual
_audit_creation_date 2019-06-26
_audit_creation_method
;
Olex2 1.3-ac4
(compiled 2019.04.23 svn.r3594 for Rigaku Oxford Diffraction, GUI svn.r5739)
;
_audit_update_record
;
2019-08-28 deposited with the CCDC.	2020-01-06 downloaded from the CCDC.
;
_cell_angle_alpha 90
_cell_angle_beta 90
_cell_angle_gamma 90
_cell_formula_units_Z 8
_cell_length_a 24.13916(17)
_cell_length_b 18.90210(13)
_cell_length_c 26.08922(18)
_cell_measurement_reflns_used 108311
_cell_measurement_temperature 100.01(10)
_cell_measurement_theta_max 76.4020
_cell_measurement_theta_min 2.9260
_cell_volume 11904.01(14)
_computing_cell_refinement 'CrysAlisPro 1.171.40.54a (Rigaku OD, 2019)'
_computing_data_collection 'CrysAlisPro 1.171.40.54a (Rigaku OD, 2019)'
_computing_data_reduction 'CrysAlisPro 1.171.40.54a (Rigaku OD, 2019)'
_computing_molecular_graphics 'Olex2 (Dolomanov et al., 2009)'
_computing_publication_material 'Olex2 (Dolomanov et al., 2009)'
_computing_structure_refinement 'ShelXL (Sheldrick, 2015)'
_computing_structure_solution 'ShelXT (Sheldrick, 2015)'
_diffrn_ambient_environment N~2~
_diffrn_ambient_temperature 100.01(10)
_diffrn_detector 'CCD plate'
_diffrn_detector_area_resol_mean 5.3114
_diffrn_detector_type Atlas
_diffrn_measured_fraction_theta_full 1.000
_diffrn_measured_fraction_theta_max 0.994
_diffrn_measurement_details
;
List of Runs (angles in degrees, time in seconds):

  # Type    Start    End  Width  t~exp~   \w     \q     \k     \f   Frames
#--------------------------------------------------------------------------
  1  \w    -59.00  33.00   1.00    4.50    --  -38.50  38.00  30.00   92
  2  \w    -92.00  -2.00   1.00    4.50    --  -38.50 125.00  30.00   90
  3  \w   -116.00  -5.00   1.00    4.50    --  -38.50 -19.00-150.00  111
  4  \w    -59.00  33.00   1.00    4.50    --  -38.50  38.00 -60.00   92
  5  \w    -64.00  30.00   1.00    4.50    --  -38.50  57.00-150.00   94
  6  \w     13.00 114.00   1.00    4.50    --   42.89  77.00 -90.00  101
  7  \w     18.00 111.00   1.00    4.50    --   42.89  57.00  60.00   93
  8  \w     13.00 114.00   1.00    4.50    --   42.89  77.00  90.00  101
  9  \w     22.00 114.00   1.00    4.50    --   42.89  38.00 -60.00   92
 10  \w     13.00 114.00   1.00    4.50    --   42.89  77.00-150.00  101
 11  \w     22.00 114.00   1.00    4.50    --   42.89  38.00  60.00   92
 12  \w     13.00 114.00   1.00    4.50    --   42.89  77.00 -30.00  101
 13  \w     13.00 114.00   1.00    4.50    --   42.89  77.00  30.00  101
 14  \w     13.00 114.00   1.00    4.50    --   42.89  77.00 150.00  101
 15  \w     23.00  97.00   1.00    4.50    --   42.89-125.00 -60.00   74
 16  \w     82.00 178.00   1.00   17.50    --  111.00  74.00   8.40   96
 17  \w     83.00 178.00   1.00   17.50    --  111.00  70.00 125.09   95
 18  \w     84.00 178.00   1.00   17.50    --  111.00  64.00 110.32   94
 19  \w     83.00 178.00   1.00   17.50    --  111.00  69.00  -2.26   95
 20  \w     41.00 118.00   1.00   17.50    --  111.00-125.00   0.00   77
 21  \w     84.00 178.00   1.00   17.50    --  111.00  65.00 146.61   94
 22  \w     81.00 178.00   1.00   17.50    --  111.00  77.00  30.00   97
 23  \w     85.00 178.00   1.00   17.50    --  111.00  61.00   0.00   93
 24  \w     81.00 178.00   1.00   17.50    --  111.00  77.00-120.00   97
 25  \w     41.00 118.00   1.00   17.50    --  111.00-125.00  60.00   77
 26  \w     31.00 110.00   1.00   17.50    --  111.00 -94.00  60.00   79
 27  \w     81.00 178.00   1.00   17.50    --  111.00  77.00 -30.00   97
 28  \w     83.00 178.00   1.00   17.50    --  111.00  67.00  91.75   95
 29  \w     87.00 178.00   1.00   17.50    --  111.00  51.00  78.52   91
 30  \w     40.00 141.00   1.00   17.50    --  111.00 -77.00  90.00  101
 31  \w     81.00 178.00   1.00   17.50    --  111.00  77.00  60.00   97
 32  \w     85.00 178.00   1.00   17.50    --  111.00  61.00-150.00   93
 33  \w     81.00 178.00   1.00   17.50    --  111.00  77.00 150.00   97
 34  \w     84.00 116.00   1.00   17.50    --  111.00  65.00 -59.94   32
;
_diffrn_measurement_device 'four-circle diffractometer'
_diffrn_measurement_device_type 'SuperNova, Dual, Cu at home/near, Atlas'
_diffrn_measurement_method '\w scans'
_diffrn_orient_matrix_type 'CrysAlisPro convention (1999,Acta A55,543-557)'
_diffrn_orient_matrix_UB_11 0.0240441000
_diffrn_orient_matrix_UB_12 -0.0183275000
_diffrn_orient_matrix_UB_13 0.0530738000
_diffrn_orient_matrix_UB_21 -0.0267311000
_diffrn_orient_matrix_UB_22 -0.0738777000
_diffrn_orient_matrix_UB_23 -0.0030308000
_diffrn_orient_matrix_UB_31 0.0527079000
_diffrn_orient_matrix_UB_32 -0.0291312000
_diffrn_orient_matrix_UB_33 -0.0257460000
_diffrn_radiation_monochromator mirror
_diffrn_radiation_probe x-ray
_diffrn_radiation_type 'Cu K\a'
_diffrn_radiation_wavelength 1.54184
_diffrn_reflns_av_R_equivalents 0.0607
_diffrn_reflns_av_unetI/netI 0.0161
_diffrn_reflns_Laue_measured_fraction_full 1.000
_diffrn_reflns_Laue_measured_fraction_max 0.994
_diffrn_reflns_limit_h_max 30
_diffrn_reflns_limit_h_min -29
_diffrn_reflns_limit_k_max 23
_diffrn_reflns_limit_k_min -23
_diffrn_reflns_limit_l_max 32
_diffrn_reflns_limit_l_min -32
_diffrn_reflns_number 220917
_diffrn_reflns_point_group_measured_fraction_full 1.000
_diffrn_reflns_point_group_measured_fraction_max 0.994
_diffrn_reflns_theta_full 67.684
_diffrn_reflns_theta_max 76.871
_diffrn_reflns_theta_min 3.388
_diffrn_source 'micro-focus sealed X-ray tube'
_diffrn_source_type 'SuperNova (Cu) X-ray Source'
_exptl_absorpt_coefficient_mu 4.946
_exptl_absorpt_correction_T_max 1.000
_exptl_absorpt_correction_T_min 0.436
_exptl_absorpt_correction_type gaussian
_exptl_absorpt_process_details
;
CrysAlisPro 1.171.40.54a (Rigaku Oxford Diffraction, 2019)
Numerical absorption correction based on gaussian integration over
			a multifaceted crystal model
Empirical absorption correction using spherical harmonics,
 implemented in SCALE3 ABSPACK scaling algorithm.
;
_exptl_crystal_colour 'clear light yellow'
_exptl_crystal_colour_lustre clear
_exptl_crystal_colour_modifier light
_exptl_crystal_colour_primary yellow
_exptl_crystal_density_diffrn 1.358
_exptl_crystal_description irregular
_exptl_crystal_F_000 5040
_exptl_crystal_size_max 0.375
_exptl_crystal_size_mid 0.189
_exptl_crystal_size_min 0.167
_refine_diff_density_max 2.495
_refine_diff_density_min -0.866
_refine_diff_density_rms 0.078
_refine_ls_extinction_method none
_refine_ls_goodness_of_fit_ref 1.030
_refine_ls_hydrogen_treatment constr
_refine_ls_matrix_type full
_refine_ls_number_parameters 669
_refine_ls_number_reflns 12495
_refine_ls_number_restraints 95
_refine_ls_restrained_S_all 1.067
_refine_ls_R_factor_all 0.0497
_refine_ls_R_factor_gt 0.0476
_refine_ls_shift/su_max 0.001
_refine_ls_shift/su_mean 0.000
_refine_ls_structure_factor_coef Fsqd
_refine_ls_weighting_details 'w=1/[\s^2^(Fo^2^)+(0.0616P)^2^+22.7445P] where P=(Fo^2^+2Fc^2^)/3'
_refine_ls_weighting_scheme calc
_refine_ls_wR_factor_gt 0.1232
_refine_ls_wR_factor_ref 0.1251
_reflns_Friedel_coverage 0.000
_reflns_number_gt 11792
_reflns_number_total 12495
_reflns_threshold_expression 'I > 2\s(I)'
_cod_data_source_file c9sc05598c2.cif
_cod_data_source_block compound8
_cod_depositor_comments 'Adding full bibliography for 1557449--1557455.cif.'
_cod_original_cell_volume 11904.01(15)
_cod_database_code 1557452
_shelx_shelxl_version_number 2018/3
_chemical_oxdiff_formula 'C54 H72 Cl8 Ga2 N3 P'
_shelx_space_group_comment
;
The symmetry employed for this shelxl refinement is uniquely defined
by the following loop, which should always be used as a source of
symmetry information in preference to the above space-group names.
They are only intended as comments.
;
_diffrn_oxdiff_digest_frames
;
019273a6e4b4457d42a2e5b88a3944337b032597384
;
_reflns_odcompleteness_completeness 99.98
_reflns_odcompleteness_iscentric 1
_reflns_odcompleteness_theta 71.98
_olex2_refinement_description
;
1. Fixed Uiso
 At 1.2 times of:
  All C(H) groups, All C(H,H) groups
 At 1.5 times of:
  All C(H,H,H) groups
2. Restrained distances
 Ga1B-Cl1 \\sim Ga1A-Cl1 \\sim Ga1C-Cl1 \\sim Ga1B-Cl4B \\sim Ga1A-Cl4A \\sim
Ga1C-Cl4C \\sim Ga1C-
 Cl2C \\sim Ga1A-Cl2A \\sim Ga1B-Cl2B \\sim Ga1C-Cl3C \\sim Ga1A-Cl3A \\sim
Ga1B-Cl3B
 with sigma of 0.02
 Ga2B-Cl8B \\sim Ga2A-Cl8A \\sim Ga2A-Cl5 \\sim Ga2B-Cl5 \\sim Ga2B-Cl6B \\sim
Ga2A-Cl6A \\sim Ga2B-
 Cl7B \\sim Ga2A-Cl7A
 with sigma of 0.02
3. Uiso/Uaniso restraints and constraints
Uanis(Ga1C) = Uanis(Ga1A) = Uanis(Ga1B)
Uanis(Cl2C) = Uanis(Cl2A) = Uanis(Cl2B)
Uanis(Cl3C) = Uanis(Cl3A) = Uanis(Cl3B)
Uanis(Cl4A) = Uanis(Cl4C) = Uanis(Cl4B)
Uanis(Cl6B) = Uanis(Cl6A)
Uanis(Cl7A) = Uanis(Cl7B)
Uanis(Cl8B) = Uanis(Cl8A)
Uanis(Ga2A) = Uanis(Ga2B)
4. Others
 1*[Sof(Ga1A)+Sof(Cl2A)+Sof(Cl3A)+Sof(Cl4A)]+1*[Sof(Ga1B)+Sof(Cl2B)+Sof(Cl3B)+
 Sof(Cl4B)]+1*[Sof(Ga1C)+Sof(Cl2C)+Sof(Cl3C)+Sof(Cl4C)]=1 with esd of 0
 Sof(Ga1A)=Sof(Cl2A)=Sof(Cl3A)=Sof(Cl4A)=FVAR(1)
 Sof(Ga1B)=Sof(Cl2B)=Sof(Cl3B)=Sof(Cl4B)=FVAR(2)
 Sof(Ga1C)=Sof(Cl2C)=Sof(Cl3C)=Sof(Cl4C)=FVAR(3)
 Sof(Ga2B)=Sof(Cl6B)=Sof(Cl7B)=Sof(Cl8B)=1-FVAR(4)
 Sof(Ga2A)=Sof(Cl6A)=Sof(Cl7A)=Sof(Cl8A)=FVAR(4)
5.a Ternary CH refined with riding coordinates:
 C10(H10), C13(H13), C22(H22), C25(H25), C49(H49), C52(H52)
5.b Secondary CH2 refined with riding coordinates:
 C37(H37A,H37B)
5.c Aromatic/amide H refined with riding coordinates:
 C2(H2), C3(H3), C6(H6), C7(H7), C8(H8), C18(H18), C19(H19), C20(H20),
 C30(H30), C31(H31), C32(H32), C33(H33), C34(H34), C45(H45), C46(H46), C47(H47)
5.d Idealised Me refined as rotating group:
 C11(H11A,H11B,H11C), C12(H12A,H12B,H12C), C14(H14A,H14B,H14C), C15(H15A,H15B,
 H15C), C23(H23A,H23B,H23C), C24(H24A,H24B,H24C), C26(H26A,H26B,H26C), C27(H27A,
 H27B,H27C), C39(H39A,H39B,H39C), C40(H40A,H40B,H40C), C41(H41A,H41B,H41C),
 C42(H42A,H42B,H42C), C50(H50A,H50B,H50C), C51(H51A,H51B,H51C), C53(H53A,H53B,
 H53C), C54(H54A,H54B,H54C)
;
_olex2_date_sample_data_collection 2019-06-24
_olex2_submission_special_instructions 'No special instructions were received'
_oxdiff_exptl_absorpt_empirical_details
;
Empirical correction (ABSPACK) includes:
- Absorption correction using spherical harmonics
- Frame scaling
;
_oxdiff_exptl_absorpt_empirical_full_max 2.643
_oxdiff_exptl_absorpt_empirical_full_min 0.444

loop_
_space_group_symop_operation_xyz
'x, y, z'
'-x+1/2, -y, z+1/2'
'-x, y+1/2, -z+1/2'
'x+1/2, -y+1/2, -z'
'-x, -y, -z'
'x-1/2, y, -z-1/2'
'x, -y-1/2, z-1/2'
'-x-1/2, y-1/2, z'

loop_
_atom_site_label
_atom_site_type_symbol
_atom_site_fract_x
_atom_site_fract_y
_atom_site_fract_z
_atom_site_U_iso_or_equiv
_atom_site_adp_type
_atom_site_occupancy
_atom_site_site_symmetry_order
_atom_site_calc_flag
_atom_site_refinement_flags_posn
_atom_site_refinement_flags_adp
_atom_site_refinement_flags_occupancy
_atom_site_disorder_assembly
_atom_site_disorder_group
Ga1A Ga 0.79209(4) 0.49362(5) 0.64289(4) 0.0262(2) Uani 0.7645(19) 1 d D . P A 1
Ga1B Ga 0.7965(3) 0.4787(4) 0.6425(3) 0.0262(2) Uani 0.1270(18) 1 d D . P A 2
Ga1C Ga 0.79701(13) 0.5298(2) 0.64638(13) 0.0262(2) Uani 0.1085(9) 1 d D . P A 3
Cl1 Cl 0.87531(3) 0.52350(4) 0.61683(3) 0.04013(16) Uani 1 1 d D . . . .
Cl2A Cl 0.76324(5) 0.56567(8) 0.70068(5) 0.0646(4) Uani 0.7645(19) 1 d D . P A 1
Cl2B Cl 0.7858(3) 0.5236(6) 0.7173(3) 0.0646(4) Uani 0.1270(18) 1 d D . P A 2
Cl2C Cl 0.7749(3) 0.6280(5) 0.6726(3) 0.0646(4) Uani 0.1085(9) 1 d D . P A 3
Cl3A Cl 0.79513(5) 0.38640(9) 0.67499(7) 0.0601(5) Uani 0.7645(19) 1 d D . P A 1
Cl3B Cl 0.7990(4) 0.3685(5) 0.6544(5) 0.0601(5) Uani 0.1270(18) 1 d D . P A 2
Cl3C Cl 0.8016(3) 0.4382(5) 0.6983(4) 0.0601(5) Uani 0.1085(9) 1 d D . P A 3
Cl4A Cl 0.73392(8) 0.49536(19) 0.57999(11) 0.0422(5) Uani 0.7645(19) 1 d D . P A 1
Cl4B Cl 0.7444(7) 0.4913(13) 0.5771(8) 0.0422(5) Uani 0.1270(18) 1 d D . P A 2
Cl4C Cl 0.7283(4) 0.4934(5) 0.6019(3) 0.0422(5) Uani 0.1085(9) 1 d D . P A 3
Ga2A Ga 0.41432(3) 0.34879(4) 0.63097(2) 0.02445(12) Uani 0.917(2) 1 d D . P B 1
Ga2B Ga 0.4041(3) 0.3535(5) 0.6241(3) 0.02445(12) Uani 0.083(2) 1 d D . P B 2
Cl5 Cl 0.45729(4) 0.43818(4) 0.59770(3) 0.0484(2) Uani 1 1 d D . . . .
Cl6A Cl 0.36493(4) 0.29680(9) 0.57281(4) 0.0638(4) Uani 0.917(2) 1 d D . P B 1
Cl6B Cl 0.3490(5) 0.3444(10) 0.5619(4) 0.0638(4) Uani 0.083(2) 1 d D . P B 2
Cl7A Cl 0.47690(5) 0.27525(6) 0.65866(4) 0.0515(3) Uani 0.917(2) 1 d D . P B 1
Cl7B Cl 0.4527(5) 0.2589(6) 0.6409(5) 0.0515(3) Uani 0.083(2) 1 d D . P B 2
Cl8A Cl 0.36174(4) 0.38621(6) 0.69273(3) 0.0309(2) Uani 0.917(2) 1 d D . P B 1
Cl8B Cl 0.3507(6) 0.3935(8) 0.6830(5) 0.0309(2) Uani 0.083(2) 1 d D . P B 2
P1 P 0.39173(2) 0.78401(3) 0.60953(2) 0.01625(11) Uani 1 1 d . . . . .
N1 N 0.46904(7) 0.87812(9) 0.68849(7) 0.0158(3) Uani 1 1 d . . . . .
N2 N 0.53300(7) 0.79975(9) 0.67296(7) 0.0144(3) Uani 1 1 d . . . . .
N3 N 0.32295(7) 0.68771(10) 0.56485(8) 0.0197(4) Uani 1 1 d . . . . .
C1 C 0.47770(8) 0.81174(11) 0.67102(8) 0.0139(4) Uani 1 1 d . . . . .
C2 C 0.51926(9) 0.90725(12) 0.70253(9) 0.0219(4) Uani 1 1 d . . . . .
H2 H 0.524767 0.952048 0.716368 0.026 Uiso 1 1 calc R . . . .
C3 C 0.55907(9) 0.85859(12) 0.69246(9) 0.0198(4) Uani 1 1 d . . . . .
H3 H 0.596932 0.863994 0.697742 0.024 Uiso 1 1 calc R . . . .
C4 C 0.41709(9) 0.91733(11) 0.68799(8) 0.0171(4) Uani 1 1 d . . . . .
C5 C 0.38199(10) 0.91293(11) 0.73070(9) 0.0194(4) Uani 1 1 d . . . . .
C6 C 0.33132(10) 0.94798(13) 0.72710(9) 0.0236(5) Uani 1 1 d . . . . .
H6 H 0.306277 0.945194 0.754116 0.028 Uiso 1 1 calc R . . . .
C7 C 0.31770(10) 0.98692(13) 0.68385(10) 0.0256(5) Uani 1 1 d . . . . .
H7 H 0.283199 1.008628 0.681693 0.031 Uiso 1 1 calc R . . . .
C8 C 0.35506(10) 0.99378(13) 0.64380(9) 0.0240(5) Uani 1 1 d . . . . .
H8 H 0.345871 1.021782 0.615748 0.029 Uiso 1 1 calc R . . . .
C9 C 0.40623(9) 0.95939(12) 0.64483(9) 0.0191(4) Uani 1 1 d . . . . .
C10 C 0.39787(10) 0.87628(12) 0.78029(9) 0.0232(5) Uani 1 1 d . . . . .
H10 H 0.432725 0.850895 0.774563 0.028 Uiso 1 1 calc R . . . .
C11 C 0.40760(15) 0.93143(16) 0.82238(11) 0.0401(7) Uani 1 1 d . . . . .
H11A H 0.419659 0.908144 0.853117 0.060 Uiso 1 1 calc GR . . . .
H11B H 0.373733 0.956423 0.829003 0.060 Uiso 1 1 calc GR . . . .
H11C H 0.435515 0.964264 0.811378 0.060 Uiso 1 1 calc GR . . . .
C12 C 0.35438(12) 0.82266(15) 0.79784(11) 0.0334(6) Uani 1 1 d . . . . .
H12A H 0.347609 0.789234 0.770853 0.050 Uiso 1 1 calc GR . . . .
H12B H 0.320585 0.846931 0.806039 0.050 Uiso 1 1 calc GR . . . .
H12C H 0.367637 0.798161 0.827646 0.050 Uiso 1 1 calc GR . . . .
C13 C 0.44882(10) 0.97311(12) 0.60268(9) 0.0229(5) Uani 1 1 d . . . . .
H13 H 0.478760 0.938569 0.606825 0.028 Uiso 1 1 calc R . . . .
C14 C 0.47381(11) 1.04694(14) 0.60948(11) 0.0315(5) Uani 1 1 d . . . . .
H14A H 0.489065 1.051147 0.643322 0.047 Uiso 1 1 calc GR . . . .
H14B H 0.445476 1.081979 0.604785 0.047 Uiso 1 1 calc GR . . . .
H14C H 0.502579 1.053991 0.584585 0.047 Uiso 1 1 calc GR . . . .
C15 C 0.42575(12) 0.96498(14) 0.54837(10) 0.0308(5) Uani 1 1 d . . . . .
H15A H 0.411628 0.917890 0.543961 0.046 Uiso 1 1 calc GR . . . .
H15B H 0.454731 0.973420 0.523924 0.046 Uiso 1 1 calc GR . . . .
H15C H 0.396424 0.998513 0.543151 0.046 Uiso 1 1 calc GR . . . .
C16 C 0.56151(8) 0.74215(11) 0.64670(8) 0.0157(4) Uani 1 1 d . . . . .
C17 C 0.58436(9) 0.68660(11) 0.67505(9) 0.0177(4) Uani 1 1 d . . . . .
C18 C 0.61074(9) 0.63309(12) 0.64746(9) 0.0213(4) Uani 1 1 d . . . . .
H18 H 0.626321 0.595138 0.664979 0.026 Uiso 1 1 calc R . . . .
C19 C 0.61417(9) 0.63537(12) 0.59452(9) 0.0223(5) Uani 1 1 d . . . . .
H19 H 0.630587 0.598181 0.576803 0.027 Uiso 1 1 calc R . . . .
C20 C 0.59323(9) 0.69287(13) 0.56778(9) 0.0222(5) Uani 1 1 d . . . . .
H20 H 0.596676 0.694385 0.532292 0.027 Uiso 1 1 calc R . . . .
C21 C 0.56709(9) 0.74843(12) 0.59326(9) 0.0183(4) Uani 1 1 d . . . . .
C22 C 0.58493(10) 0.68501(13) 0.73315(9) 0.0229(5) Uani 1 1 d . . . . .
H22 H 0.557719 0.719331 0.745742 0.027 Uiso 1 1 calc R . . . .
C23 C 0.64236(11) 0.70705(15) 0.75248(11) 0.0337(6) Uani 1 1 d . . . . .
H23A H 0.669517 0.673770 0.740598 0.051 Uiso 1 1 calc GR . . . .
H23B H 0.642356 0.707865 0.789269 0.051 Uiso 1 1 calc GR . . . .
H23C H 0.651164 0.753315 0.739672 0.051 Uiso 1 1 calc GR . . . .
C24 C 0.56988(12) 0.61211(14) 0.75435(11) 0.0323(6) Uani 1 1 d . . . . .
H24A H 0.536439 0.595730 0.738360 0.049 Uiso 1 1 calc GR . . . .
H24B H 0.564372 0.615331 0.790715 0.049 Uiso 1 1 calc GR . . . .
H24C H 0.599389 0.579480 0.747284 0.049 Uiso 1 1 calc GR . . . .
C25 C 0.55128(10) 0.81440(13) 0.56337(9) 0.0235(5) Uani 1 1 d . . . . .
H25 H 0.530928 0.845943 0.586479 0.028 Uiso 1 1 calc R . . . .
C26 C 0.60441(13) 0.85266(16) 0.54636(13) 0.0395(7) Uani 1 1 d . . . . .
H26A H 0.628615 0.858319 0.575268 0.059 Uiso 1 1 calc GR . . . .
H26B H 0.595059 0.898318 0.532761 0.059 Uiso 1 1 calc GR . . . .
H26C H 0.622723 0.825236 0.520437 0.059 Uiso 1 1 calc GR . . . .
C27 C 0.51485(11) 0.79975(15) 0.51715(10) 0.0324(6) Uani 1 1 d . . . . .
H27A H 0.534725 0.770888 0.493099 0.049 Uiso 1 1 calc GR . . . .
H27B H 0.504838 0.843675 0.501160 0.049 Uiso 1 1 calc GR . . . .
H27C H 0.481944 0.775440 0.527954 0.049 Uiso 1 1 calc GR . . . .
C28 C 0.43525(8) 0.75877(11) 0.65695(8) 0.0145(4) Uani 1 1 d . . . . .
C29 C 0.43544(9) 0.69267(11) 0.68726(9) 0.0171(4) Uani 1 1 d . . . . .
C30 C 0.43960(10) 0.69642(12) 0.74082(9) 0.0217(4) Uani 1 1 d . . . . .
H30 H 0.449717 0.738726 0.756422 0.026 Uiso 1 1 calc R . . . .
C31 C 0.42867(11) 0.63724(14) 0.77061(10) 0.0290(5) Uani 1 1 d . . . . .
H31 H 0.429643 0.640451 0.806173 0.035 Uiso 1 1 calc R . . . .
C32 C 0.41634(11) 0.57346(14) 0.74729(11) 0.0313(6) Uani 1 1 d . . . . .
H32 H 0.407234 0.534398 0.767257 0.038 Uiso 1 1 calc R . . . .
C33 C 0.41744(10) 0.56735(13) 0.69439(11) 0.0288(5) Uani 1 1 d . . . . .
H33 H 0.412238 0.523446 0.679033 0.035 Uiso 1 1 calc R . . . .
C34 C 0.42636(9) 0.62715(12) 0.66422(10) 0.0219(4) Uani 1 1 d . . . . .
H34 H 0.426261 0.623322 0.628684 0.026 Uiso 1 1 calc R . . . .
C35 C 0.33506(9) 0.71697(11) 0.60830(9) 0.0183(4) Uani 1 1 d . . . . .
C36 C 0.28802(9) 0.70914(13) 0.64744(10) 0.0233(5) Uani 1 1 d . . . . .
C37 C 0.24353(10) 0.67114(14) 0.61495(11) 0.0278(5) Uani 1 1 d . . . . .
H37A H 0.225353 0.634857 0.635165 0.033 Uiso 1 1 calc R . . . .
H37B H 0.215747 0.704712 0.603544 0.033 Uiso 1 1 calc R . . . .
C38 C 0.27253(10) 0.63789(13) 0.56885(11) 0.0265(5) Uani 1 1 d . . . . .
C39 C 0.26961(10) 0.78515(14) 0.66134(11) 0.0287(5) Uani 1 1 d . . . . .
H39A H 0.298312 0.807958 0.680731 0.043 Uiso 1 1 calc GR . . . .
H39B H 0.236325 0.783238 0.681428 0.043 Uiso 1 1 calc GR . . . .
H39C H 0.262784 0.811428 0.630494 0.043 Uiso 1 1 calc GR . . . .
C40 C 0.30075(10) 0.66850(15) 0.69655(10) 0.0299(5) Uani 1 1 d . . . . .
H40A H 0.310578 0.620663 0.688187 0.045 Uiso 1 1 calc GR . . . .
H40B H 0.268649 0.668489 0.718269 0.045 Uiso 1 1 calc GR . . . .
H40C H 0.331040 0.690779 0.714102 0.045 Uiso 1 1 calc GR . . . .
C41 C 0.23856(11) 0.63847(16) 0.51990(12) 0.0363(6) Uani 1 1 d . . . . .
H41A H 0.222515 0.684480 0.515141 0.054 Uiso 1 1 calc GR . . . .
H41B H 0.209614 0.603800 0.522303 0.054 Uiso 1 1 calc GR . . . .
H41C H 0.262051 0.627508 0.491293 0.054 Uiso 1 1 calc GR . . . .
C42 C 0.29333(10) 0.56289(13) 0.57997(12) 0.0309(6) Uani 1 1 d . . . . .
H42A H 0.311987 0.544647 0.550284 0.046 Uiso 1 1 calc GR . . . .
H42B H 0.262462 0.532963 0.588221 0.046 Uiso 1 1 calc GR . . . .
H42C H 0.318589 0.564045 0.608385 0.046 Uiso 1 1 calc GR . . . .
C43 C 0.35020(9) 0.70837(12) 0.51671(9) 0.0215(4) Uani 1 1 d . . . . .
C44 C 0.39429(10) 0.66891(13) 0.49652(9) 0.0230(5) Uani 1 1 d . . . . .
C45 C 0.42010(11) 0.69479(15) 0.45237(10) 0.0303(5) Uani 1 1 d . . . . .
H45 H 0.449073 0.669414 0.437744 0.036 Uiso 1 1 calc R . . . .
C46 C 0.40315(12) 0.75769(16) 0.43010(10) 0.0349(6) Uani 1 1 d . . . . .
H46 H 0.421721 0.775160 0.401549 0.042 Uiso 1 1 calc R . . . .
C47 C 0.35867(12) 0.79459(15) 0.45018(11) 0.0345(6) Uani 1 1 d . . . . .
H47 H 0.347537 0.836430 0.434508 0.041 Uiso 1 1 calc R . . . .
C48 C 0.33015(10) 0.77082(13) 0.49320(10) 0.0263(5) Uani 1 1 d . . . . .
C49 C 0.41550(9) 0.60045(12) 0.51966(9) 0.0225(5) Uani 1 1 d . . . . .
H49 H 0.394676 0.591335 0.551218 0.027 Uiso 1 1 calc R . . . .
C50 C 0.47697(10) 0.60633(14) 0.53354(10) 0.0258(5) Uani 1 1 d . . . . .
H50A H 0.498322 0.613271 0.502904 0.039 Uiso 1 1 calc GR . . . .
H50B H 0.488752 0.563648 0.550230 0.039 Uiso 1 1 calc GR . . . .
H50C H 0.482362 0.645773 0.556178 0.039 Uiso 1 1 calc GR . . . .
C51 C 0.40542(11) 0.53863(14) 0.48284(11) 0.0309(5) Uani 1 1 d . . . . .
H51A H 0.366921 0.537080 0.473666 0.046 Uiso 1 1 calc GR . . . .
H51B H 0.415609 0.495083 0.499267 0.046 Uiso 1 1 calc GR . . . .
H51C H 0.427396 0.544976 0.452523 0.046 Uiso 1 1 calc GR . . . .
C52 C 0.27842(11) 0.81050(14) 0.51046(12) 0.0333(6) Uani 1 1 d . . . . .
H52 H 0.261297 0.783968 0.538578 0.040 Uiso 1 1 calc R . . . .
C53 C 0.29107(13) 0.88553(15) 0.52950(14) 0.0408(7) Uani 1 1 d . . . . .
H53A H 0.315268 0.883097 0.558644 0.061 Uiso 1 1 calc GR . . . .
H53B H 0.257158 0.908504 0.539126 0.061 Uiso 1 1 calc GR . . . .
H53C H 0.308691 0.911972 0.502645 0.061 Uiso 1 1 calc GR . . . .
C54 C 0.23686(13) 0.81432(17) 0.46591(14) 0.0473(8) Uani 1 1 d . . . . .
H54A H 0.251838 0.843250 0.439027 0.071 Uiso 1 1 calc GR . . . .
H54B H 0.202738 0.834557 0.477849 0.071 Uiso 1 1 calc GR . . . .
H54C H 0.230036 0.767554 0.453027 0.071 Uiso 1 1 calc GR . . . .

loop_
_atom_site_aniso_label
_atom_site_aniso_U_11
_atom_site_aniso_U_22
_atom_site_aniso_U_33
_atom_site_aniso_U_23
_atom_site_aniso_U_13
_atom_site_aniso_U_12
Ga1A 0.0188(3) 0.0335(6) 0.02618(19) -0.0034(4) -0.00197(16) 0.0026(3)
Ga1B 0.0188(3) 0.0335(6) 0.02618(19) -0.0034(4) -0.00197(16) 0.0026(3)
Ga1C 0.0188(3) 0.0335(6) 0.02618(19) -0.0034(4) -0.00197(16) 0.0026(3)
Cl1 0.0298(3) 0.0429(4) 0.0477(4) 0.0014(3) 0.0067(3) -0.0029(3)
Cl2A 0.0442(6) 0.0892(10) 0.0603(7) -0.0484(7) 0.0181(5) -0.0152(6)
Cl2B 0.0442(6) 0.0892(10) 0.0603(7) -0.0484(7) 0.0181(5) -0.0152(6)
Cl2C 0.0442(6) 0.0892(10) 0.0603(7) -0.0484(7) 0.0181(5) -0.0152(6)
Cl3A 0.0216(4) 0.0668(9) 0.0919(12) 0.0485(9) 0.0058(7) 0.0043(5)
Cl3B 0.0216(4) 0.0668(9) 0.0919(12) 0.0485(9) 0.0058(7) 0.0043(5)
Cl3C 0.0216(4) 0.0668(9) 0.0919(12) 0.0485(9) 0.0058(7) 0.0043(5)
Cl4A 0.0405(11) 0.0476(6) 0.0386(6) -0.0015(5) -0.0195(10) 0.0027(8)
Cl4B 0.0405(11) 0.0476(6) 0.0386(6) -0.0015(5) -0.0195(10) 0.0027(8)
Cl4C 0.0405(11) 0.0476(6) 0.0386(6) -0.0015(5) -0.0195(10) 0.0027(8)
Ga2A 0.0240(3) 0.0310(2) 0.0184(2) 0.00327(16) -0.00140(17) -0.0104(2)
Ga2B 0.0240(3) 0.0310(2) 0.0184(2) 0.00327(16) -0.00140(17) -0.0104(2)
Cl5 0.0527(4) 0.0358(4) 0.0568(5) 0.0094(3) 0.0250(4) -0.0102(3)
Cl6A 0.0437(5) 0.1173(11) 0.0305(4) -0.0266(5) 0.0081(4) -0.0439(6)
Cl6B 0.0437(5) 0.1173(11) 0.0305(4) -0.0266(5) 0.0081(4) -0.0439(6)
Cl7A 0.0434(5) 0.0647(6) 0.0464(5) 0.0277(4) 0.0099(4) 0.0122(4)
Cl7B 0.0434(5) 0.0647(6) 0.0464(5) 0.0277(4) 0.0099(4) 0.0122(4)
Cl8A 0.0356(5) 0.0327(4) 0.0244(4) 0.0003(3) 0.0044(3) -0.0101(3)
Cl8B 0.0356(5) 0.0327(4) 0.0244(4) 0.0003(3) 0.0044(3) -0.0101(3)
P1 0.0121(2) 0.0163(2) 0.0204(3) 0.00245(19) -0.00296(19) -0.00164(19)
N1 0.0131(8) 0.0148(8) 0.0195(8) -0.0016(7) -0.0024(7) 0.0016(7)
N2 0.0110(8) 0.0149(8) 0.0174(8) 0.0001(7) -0.0006(6) 0.0009(6)
N3 0.0116(8) 0.0177(8) 0.0297(10) -0.0001(7) -0.0034(7) -0.0013(7)
C1 0.0124(9) 0.0148(9) 0.0146(9) 0.0014(7) -0.0009(7) 0.0016(7)
C2 0.0184(11) 0.0190(10) 0.0284(12) -0.0047(9) -0.0053(9) -0.0020(8)
C3 0.0144(10) 0.0207(10) 0.0244(11) -0.0013(8) -0.0046(8) -0.0028(8)
C4 0.0152(10) 0.0156(9) 0.0204(10) -0.0020(8) -0.0018(8) 0.0038(8)
C5 0.0219(11) 0.0174(10) 0.0190(10) -0.0001(8) 0.0006(8) 0.0032(8)
C6 0.0209(11) 0.0253(11) 0.0246(11) 0.0009(9) 0.0041(9) 0.0066(9)
C7 0.0197(11) 0.0269(12) 0.0300(12) 0.0030(10) 0.0009(9) 0.0097(9)
C8 0.0229(12) 0.0245(11) 0.0247(12) 0.0041(9) -0.0018(9) 0.0074(9)
C9 0.0194(10) 0.0173(10) 0.0207(10) 0.0002(8) -0.0002(8) 0.0033(8)
C10 0.0267(12) 0.0228(11) 0.0202(11) 0.0013(9) 0.0001(9) 0.0083(9)
C11 0.065(2) 0.0321(14) 0.0235(13) -0.0039(11) -0.0090(13) 0.0111(13)
C12 0.0315(14) 0.0362(14) 0.0326(13) 0.0122(11) 0.0080(11) 0.0092(11)
C13 0.0225(11) 0.0216(11) 0.0248(11) 0.0025(9) 0.0038(9) 0.0046(9)
C14 0.0276(13) 0.0295(13) 0.0374(14) -0.0009(11) 0.0053(11) -0.0043(10)
C15 0.0368(14) 0.0319(13) 0.0236(12) 0.0051(10) 0.0043(10) -0.0027(11)
C16 0.0097(9) 0.0162(9) 0.0213(10) -0.0011(8) 0.0009(7) 0.0012(7)
C17 0.0125(9) 0.0177(10) 0.0229(11) 0.0011(8) 0.0001(8) 0.0000(8)
C18 0.0166(10) 0.0170(10) 0.0302(12) 0.0022(9) 0.0021(9) 0.0026(8)
C19 0.0168(10) 0.0202(10) 0.0298(12) -0.0036(9) 0.0050(9) 0.0016(8)
C20 0.0182(10) 0.0253(11) 0.0232(11) -0.0005(9) 0.0051(9) 0.0023(9)
C21 0.0136(9) 0.0202(10) 0.0212(10) 0.0020(8) 0.0019(8) 0.0002(8)
C22 0.0238(11) 0.0232(11) 0.0216(11) 0.0022(9) -0.0014(9) 0.0081(9)
C23 0.0305(14) 0.0374(14) 0.0333(14) -0.0051(11) -0.0119(11) 0.0083(11)
C24 0.0376(14) 0.0291(13) 0.0304(13) 0.0107(10) 0.0056(11) 0.0098(11)
C25 0.0249(12) 0.0232(11) 0.0223(11) 0.0042(9) 0.0052(9) 0.0062(9)
C26 0.0390(16) 0.0318(14) 0.0477(17) 0.0140(12) 0.0003(13) -0.0081(12)
C27 0.0291(13) 0.0392(14) 0.0290(13) 0.0107(11) -0.0006(10) 0.0030(11)
C28 0.0116(9) 0.0149(9) 0.0169(9) -0.0010(7) 0.0022(7) 0.0012(7)
C29 0.0122(9) 0.0156(10) 0.0236(11) 0.0035(8) 0.0018(8) 0.0022(7)
C30 0.0215(11) 0.0209(10) 0.0226(11) 0.0044(9) 0.0016(9) 0.0046(9)
C31 0.0293(13) 0.0304(13) 0.0273(12) 0.0111(10) 0.0062(10) 0.0086(10)
C32 0.0261(13) 0.0238(12) 0.0440(15) 0.0166(11) 0.0084(11) 0.0057(10)
C33 0.0236(12) 0.0156(11) 0.0471(15) 0.0045(10) 0.0034(11) 0.0005(9)
C34 0.0184(10) 0.0178(10) 0.0296(12) -0.0007(9) 0.0018(9) -0.0006(8)
C35 0.0115(9) 0.0156(10) 0.0277(11) 0.0025(8) -0.0020(8) 0.0018(8)
C36 0.0121(10) 0.0230(11) 0.0348(13) -0.0008(9) 0.0038(9) -0.0015(8)
C37 0.0126(10) 0.0255(12) 0.0454(15) -0.0035(11) 0.0010(10) -0.0026(9)
C38 0.0149(10) 0.0229(11) 0.0418(14) -0.0032(10) -0.0028(10) -0.0064(9)
C39 0.0168(11) 0.0286(12) 0.0408(14) -0.0068(11) 0.0039(10) 0.0016(9)
C40 0.0189(11) 0.0361(14) 0.0346(13) 0.0072(11) 0.0082(10) -0.0013(10)
C41 0.0231(13) 0.0357(14) 0.0500(17) -0.0093(12) -0.0120(12) -0.0070(11)
C42 0.0212(12) 0.0203(11) 0.0513(16) -0.0030(11) 0.0041(11) -0.0060(9)
C43 0.0192(11) 0.0224(11) 0.0230(11) 0.0009(9) -0.0072(9) -0.0028(8)
C44 0.0218(11) 0.0254(11) 0.0219(11) -0.0004(9) -0.0062(9) -0.0014(9)
C45 0.0309(13) 0.0368(14) 0.0232(12) -0.0008(10) -0.0032(10) -0.0005(11)
C46 0.0393(15) 0.0426(15) 0.0229(12) 0.0071(11) -0.0068(11) -0.0044(12)
C47 0.0409(15) 0.0307(13) 0.0318(14) 0.0083(11) -0.0161(12) -0.0031(11)
C48 0.0242(12) 0.0228(11) 0.0320(13) 0.0017(9) -0.0129(10) -0.0010(9)
C49 0.0193(11) 0.0230(11) 0.0252(11) -0.0018(9) -0.0016(9) 0.0015(9)
C50 0.0188(11) 0.0291(12) 0.0295(12) 0.0029(10) -0.0013(9) -0.0005(9)
C51 0.0292(13) 0.0295(13) 0.0340(13) -0.0089(11) -0.0033(11) 0.0018(10)
C52 0.0251(12) 0.0269(13) 0.0478(16) 0.0029(11) -0.0152(12) 0.0045(10)
C53 0.0340(15) 0.0265(13) 0.062(2) 0.0000(13) -0.0171(14) 0.0062(11)
C54 0.0360(16) 0.0409(16) 0.065(2) 0.0074(15) -0.0288(15) 0.0019(13)

loop_
_atom_type_symbol
_atom_type_description
_atom_type_scat_dispersion_real
_atom_type_scat_dispersion_imag
_atom_type_scat_source
C C 0.0181 0.0091 'International Tables Vol C Tables 4.2.6.8 and 6.1.1.4'
H H 0.0000 0.0000 'International Tables Vol C Tables 4.2.6.8 and 6.1.1.4'
Cl Cl 0.3639 0.7018 'International Tables Vol C Tables 4.2.6.8 and 6.1.1.4'
Ga Ga -1.2846 0.7763 'International Tables Vol C Tables 4.2.6.8 and 6.1.1.4'
N N 0.0311 0.0180 'International Tables Vol C Tables 4.2.6.8 and 6.1.1.4'
P P 0.2955 0.4335 'International Tables Vol C Tables 4.2.6.8 and 6.1.1.4'

loop_
_exptl_crystal_face_index_h
_exptl_crystal_face_index_k
_exptl_crystal_face_index_l
_exptl_crystal_face_perp_dist
2 -2 5 0.0837
-2 2 -5 0.0837
5 1 -1 0.0761
-4 5 5 0.1456
-5 -1 1 0.1134
-2 -5 -2 0.1345
1 -2 -5 0.1730
-5 -1 -5 0.1157
0 1 -5 0.1078
-1 -1 5 0.1138
-4 -4 5 0.0887

loop_
_geom_angle_atom_site_label_1
_geom_angle_atom_site_label_2
_geom_angle_atom_site_label_3
_geom_angle
_geom_angle_site_symmetry_1
_geom_angle_site_symmetry_3
_geom_angle_publ_flag
Cl2A Ga1A Cl1 110.55(6) . . ?
Cl2A Ga1A Cl3A 109.19(8) . . ?
Cl2A Ga1A Cl4A 108.23(8) . . ?
Cl3A Ga1A Cl1 108.98(5) . . ?
Cl4A Ga1A Cl1 110.84(9) . . ?
Cl4A Ga1A Cl3A 109.01(12) . . ?
Cl2B Ga1B Cl1 103.3(4) . . ?
Cl3B Ga1B Cl1 113.8(4) . . ?
Cl3B Ga1B Cl2B 105.1(6) . . ?
Cl3B Ga1B Cl4B 104.3(8) . . ?
Cl4B Ga1B Cl1 103.0(7) . . ?
Cl4B Ga1B Cl2B 127.8(7) . . ?
Cl1 Ga1C Cl2C 114.8(3) . . ?
Cl1 Ga1C Cl3C 98.0(2) . . ?
Cl1 Ga1C Cl4C 119.6(3) . . ?
Cl2C Ga1C Cl3C 121.3(5) . . ?
Cl2C Ga1C Cl4C 105.7(4) . . ?
Cl4C Ga1C Cl3C 96.9(4) . . ?
Cl5 Ga2A Cl6A 109.70(5) . . ?
Cl5 Ga2A Cl7A 107.41(4) . . ?
Cl5 Ga2A Cl8A 108.89(5) . . ?
Cl6A Ga2A Cl7A 108.95(6) . . ?
Cl6A Ga2A Cl8A 110.26(4) . . ?
Cl8A Ga2A Cl7A 111.58(4) . . ?
Cl5 Ga2B Cl7B 110.5(5) . . ?
Cl6B Ga2B Cl5 101.0(5) . . ?
Cl6B Ga2B Cl7B 115.3(8) . . ?
Cl6B Ga2B Cl8B 101.6(6) . . ?
Cl8B Ga2B Cl5 108.9(6) . . ?
Cl8B Ga2B Cl7B 117.9(6) . . ?
C28 P1 C35 106.05(10) . . ?
C1 N1 C2 108.91(18) . . ?
C1 N1 C4 127.06(18) . . ?
C2 N1 C4 123.72(18) . . ?
C1 N2 C3 109.23(18) . . ?
C1 N2 C16 124.88(18) . . ?
C3 N2 C16 124.15(18) . . ?
C35 N3 C38 112.3(2) . . ?
C35 N3 C43 122.23(19) . . ?
C43 N3 C38 124.95(19) . . ?
N1 C1 N2 107.16(18) . . ?
N1 C1 C28 127.25(18) . . ?
N2 C1 C28 125.36(18) . . ?
N1 C2 H2 126.3 . . ?
C3 C2 N1 107.47(19) . . ?
C3 C2 H2 126.3 . . ?
N2 C3 H3 126.4 . . ?
C2 C3 N2 107.22(19) . . ?
C2 C3 H3 126.4 . . ?
C5 C4 N1 118.88(19) . . ?
C5 C4 C9 123.9(2) . . ?
C9 C4 N1 117.15(19) . . ?
C4 C5 C10 123.5(2) . . ?
C6 C5 C4 116.6(2) . . ?
C6 C5 C10 119.7(2) . . ?
C5 C6 H6 119.5 . . ?
C7 C6 C5 121.0(2) . . ?
C7 C6 H6 119.5 . . ?
C6 C7 H7 119.7 . . ?
C8 C7 C6 120.6(2) . . ?
C8 C7 H7 119.7 . . ?
C7 C8 H8 119.4 . . ?
C7 C8 C9 121.2(2) . . ?
C9 C8 H8 119.4 . . ?
C4 C9 C13 123.2(2) . . ?
C8 C9 C4 116.4(2) . . ?
C8 C9 C13 120.2(2) . . ?
C5 C10 H10 108.1 . . ?
C5 C10 C11 109.8(2) . . ?
C5 C10 C12 112.6(2) . . ?
C11 C10 H10 108.1 . . ?
C12 C10 H10 108.1 . . ?
C12 C10 C11 110.0(2) . . ?
C10 C11 H11A 109.5 . . ?
C10 C11 H11B 109.5 . . ?
C10 C11 H11C 109.5 . . ?
H11A C11 H11B 109.5 . . ?
H11A C11 H11C 109.5 . . ?
H11B C11 H11C 109.5 . . ?
C10 C12 H12A 109.5 . . ?
C10 C12 H12B 109.5 . . ?
C10 C12 H12C 109.5 . . ?
H12A C12 H12B 109.5 . . ?
H12A C12 H12C 109.5 . . ?
H12B C12 H12C 109.5 . . ?
C9 C13 H13 107.7 . . ?
C9 C13 C14 109.7(2) . . ?
C9 C13 C15 113.9(2) . . ?
C14 C13 H13 107.7 . . ?
C15 C13 H13 107.7 . . ?
C15 C13 C14 110.0(2) . . ?
C13 C14 H14A 109.5 . . ?
C13 C14 H14B 109.5 . . ?
C13 C14 H14C 109.5 . . ?
H14A C14 H14B 109.5 . . ?
H14A C14 H14C 109.5 . . ?
H14B C14 H14C 109.5 . . ?
C13 C15 H15A 109.5 . . ?
C13 C15 H15B 109.5 . . ?
C13 C15 H15C 109.5 . . ?
H15A C15 H15B 109.5 . . ?
H15A C15 H15C 109.5 . . ?
H15B C15 H15C 109.5 . . ?
C17 C16 N2 119.89(19) . . ?
C17 C16 C21 123.4(2) . . ?
C21 C16 N2 116.61(18) . . ?
C16 C17 C22 123.2(2) . . ?
C18 C17 C16 116.9(2) . . ?
C18 C17 C22 119.8(2) . . ?
C17 C18 H18 119.4 . . ?
C19 C18 C17 121.3(2) . . ?
C19 C18 H18 119.4 . . ?
C18 C19 H19 119.9 . . ?
C18 C19 C20 120.3(2) . . ?
C20 C19 H19 119.9 . . ?
C19 C20 H20 119.5 . . ?
C19 C20 C21 121.0(2) . . ?
C21 C20 H20 119.5 . . ?
C16 C21 C25 123.7(2) . . ?
C20 C21 C16 116.9(2) . . ?
C20 C21 C25 119.2(2) . . ?
C17 C22 H22 108.4 . . ?
C17 C22 C23 109.4(2) . . ?
C17 C22 C24 112.2(2) . . ?
C23 C22 H22 108.4 . . ?
C24 C22 H22 108.4 . . ?
C24 C22 C23 109.9(2) . . ?
C22 C23 H23A 109.5 . . ?
C22 C23 H23B 109.5 . . ?
C22 C23 H23C 109.5 . . ?
H23A C23 H23B 109.5 . . ?
H23A C23 H23C 109.5 . . ?
H23B C23 H23C 109.5 . . ?
C22 C24 H24A 109.5 . . ?
C22 C24 H24B 109.5 . . ?
C22 C24 H24C 109.5 . . ?
H24A C24 H24B 109.5 . . ?
H24A C24 H24C 109.5 . . ?
H24B C24 H24C 109.5 . . ?
C21 C25 H25 108.0 . . ?
C21 C25 C26 108.9(2) . . ?
C26 C25 H25 108.0 . . ?
C27 C25 C21 113.8(2) . . ?
C27 C25 H25 108.0 . . ?
C27 C25 C26 109.9(2) . . ?
C25 C26 H26A 109.5 . . ?
C25 C26 H26B 109.5 . . ?
C25 C26 H26C 109.5 . . ?
H26A C26 H26B 109.5 . . ?
H26A C26 H26C 109.5 . . ?
H26B C26 H26C 109.5 . . ?
C25 C27 H27A 109.5 . . ?
C25 C27 H27B 109.5 . . ?
C25 C27 H27C 109.5 . . ?
H27A C27 H27B 109.5 . . ?
H27A C27 H27C 109.5 . . ?
H27B C27 H27C 109.5 . . ?
C1 C28 P1 114.89(15) . . ?
C29 C28 P1 129.15(16) . . ?
C29 C28 C1 115.93(18) . . ?
C30 C29 C28 119.4(2) . . ?
C34 C29 C28 121.3(2) . . ?
C34 C29 C30 119.1(2) . . ?
C29 C30 H30 119.9 . . ?
C31 C30 C29 120.3(2) . . ?
C31 C30 H30 119.9 . . ?
C30 C31 H31 120.1 . . ?
C32 C31 C30 119.8(2) . . ?
C32 C31 H31 120.1 . . ?
C31 C32 H32 119.8 . . ?
C31 C32 C33 120.5(2) . . ?
C33 C32 H32 119.8 . . ?
C32 C33 H33 120.1 . . ?
C32 C33 C34 119.9(2) . . ?
C34 C33 H33 120.1 . . ?
C29 C34 C33 120.1(2) . . ?
C29 C34 H34 120.0 . . ?
C33 C34 H34 120.0 . . ?
N3 C35 P1 118.09(17) . . ?
N3 C35 C36 111.99(19) . . ?
C36 C35 P1 126.65(17) . . ?
C35 C36 C37 101.2(2) . . ?
C35 C36 C39 106.19(19) . . ?
C37 C36 C39 111.1(2) . . ?
C40 C36 C35 117.29(19) . . ?
C40 C36 C37 111.5(2) . . ?
C40 C36 C39 109.2(2) . . ?
C36 C37 H37A 110.2 . . ?
C36 C37 H37B 110.2 . . ?
H37A C37 H37B 108.5 . . ?
C38 C37 C36 107.74(19) . . ?
C38 C37 H37A 110.2 . . ?
C38 C37 H37B 110.2 . . ?
C37 C38 N3 99.43(18) . . ?
C37 C38 C42 112.5(2) . . ?
C41 C38 N3 111.4(2) . . ?
C41 C38 C37 114.3(2) . . ?
C41 C38 C42 110.1(2) . . ?
C42 C38 N3 108.62(18) . . ?
C36 C39 H39A 109.5 . . ?
C36 C39 H39B 109.5 . . ?
C36 C39 H39C 109.5 . . ?
H39A C39 H39B 109.5 . . ?
H39A C39 H39C 109.5 . . ?
H39B C39 H39C 109.5 . . ?
C36 C40 H40A 109.5 . . ?
C36 C40 H40B 109.5 . . ?
C36 C40 H40C 109.5 . . ?
H40A C40 H40B 109.5 . . ?
H40A C40 H40C 109.5 . . ?
H40B C40 H40C 109.5 . . ?
C38 C41 H41A 109.5 . . ?
C38 C41 H41B 109.5 . . ?
C38 C41 H41C 109.5 . . ?
H41A C41 H41B 109.5 . . ?
H41A C41 H41C 109.5 . . ?
H41B C41 H41C 109.5 . . ?
C38 C42 H42A 109.5 . . ?
C38 C42 H42B 109.5 . . ?
C38 C42 H42C 109.5 . . ?
H42A C42 H42B 109.5 . . ?
H42A C42 H42C 109.5 . . ?
H42B C42 H42C 109.5 . . ?
C44 C43 N3 121.3(2) . . ?
C44 C43 C48 122.7(2) . . ?
C48 C43 N3 116.0(2) . . ?
C43 C44 C49 124.1(2) . . ?
C45 C44 C43 117.5(2) . . ?
C45 C44 C49 118.4(2) . . ?
C44 C45 H45 119.5 . . ?
C46 C45 C44 121.0(3) . . ?
C46 C45 H45 119.5 . . ?
C45 C46 H46 119.9 . . ?
C47 C46 C45 120.2(3) . . ?
C47 C46 H46 119.9 . . ?
C46 C47 H47 119.1 . . ?
C46 C47 C48 121.8(2) . . ?
C48 C47 H47 119.1 . . ?
C43 C48 C52 124.2(2) . . ?
C47 C48 C43 116.7(2) . . ?
C47 C48 C52 119.0(2) . . ?
C44 C49 H49 108.1 . . ?
C44 C49 C50 111.0(2) . . ?
C44 C49 C51 110.3(2) . . ?
C50 C49 H49 108.1 . . ?
C50 C49 C51 111.0(2) . . ?
C51 C49 H49 108.1 . . ?
C49 C50 H50A 109.5 . . ?
C49 C50 H50B 109.5 . . ?
C49 C50 H50C 109.5 . . ?
H50A C50 H50B 109.5 . . ?
H50A C50 H50C 109.5 . . ?
H50B C50 H50C 109.5 . . ?
C49 C51 H51A 109.5 . . ?
C49 C51 H51B 109.5 . . ?
C49 C51 H51C 109.5 . . ?
H51A C51 H51B 109.5 . . ?
H51A C51 H51C 109.5 . . ?
H51B C51 H51C 109.5 . . ?
C48 C52 H52 108.3 . . ?
C48 C52 C53 112.8(2) . . ?
C48 C52 C54 109.5(3) . . ?
C53 C52 H52 108.3 . . ?
C53 C52 C54 109.4(2) . . ?
C54 C52 H52 108.3 . . ?
C52 C53 H53A 109.5 . . ?
C52 C53 H53B 109.5 . . ?
C52 C53 H53C 109.5 . . ?
H53A C53 H53B 109.5 . . ?
H53A C53 H53C 109.5 . . ?
H53B C53 H53C 109.5 . . ?
C52 C54 H54A 109.5 . . ?
C52 C54 H54B 109.5 . . ?
C52 C54 H54C 109.5 . . ?
H54A C54 H54B 109.5 . . ?
H54A C54 H54C 109.5 . . ?
H54B C54 H54C 109.5 . . ?

loop_
_geom_bond_atom_site_label_1
_geom_bond_atom_site_label_2
_geom_bond_distance
_geom_bond_site_symmetry_2
_geom_bond_publ_flag
Ga1A Cl1 2.1948(13) . ?
Ga1A Cl2A 2.1476(13) . ?
Ga1A Cl3A 2.1940(15) . ?
Ga1A Cl4A 2.160(2) . ?
Ga1B Cl1 2.188(8) . ?
Ga1B Cl2B 2.143(9) . ?
Ga1B Cl3B 2.107(10) . ?
Ga1B Cl4B 2.131(13) . ?
Ga1C Cl1 2.045(3) . ?
Ga1C Cl2C 2.049(8) . ?
Ga1C Cl3C 2.201(7) . ?
Ga1C Cl4C 2.138(8) . ?
Ga2A Cl5 2.1643(9) . ?
Ga2A Cl6A 2.1655(10) . ?
Ga2A Cl7A 2.1762(10) . ?
Ga2A Cl8A 2.1698(10) . ?
Ga2B Cl5 2.164(8) . ?
Ga2B Cl6B 2.105(10) . ?
Ga2B Cl7B 2.184(10) . ?
Ga2B Cl8B 2.143(12) . ?
P1 C28 1.692(2) . ?
P1 C35 1.865(2) . ?
N1 C1 1.351(3) . ?
N1 C2 1.381(3) . ?
N1 C4 1.457(3) . ?
N2 C1 1.355(3) . ?
N2 C3 1.375(3) . ?
N2 C16 1.459(3) . ?
N3 C35 1.295(3) . ?
N3 C38 1.542(3) . ?
N3 C43 1.471(3) . ?
C1 C28 1.479(3) . ?
C2 H2 0.9300 . ?
C2 C3 1.356(3) . ?
C3 H3 0.9300 . ?
C4 C5 1.402(3) . ?
C4 C9 1.403(3) . ?
C5 C6 1.394(3) . ?
C5 C10 1.517(3) . ?
C6 H6 0.9300 . ?
C6 C7 1.387(3) . ?
C7 H7 0.9300 . ?
C7 C8 1.386(4) . ?
C8 H8 0.9300 . ?
C8 C9 1.396(3) . ?
C9 C13 1.527(3) . ?
C10 H10 0.9800 . ?
C10 C11 1.532(4) . ?
C10 C12 1.529(4) . ?
C11 H11A 0.9600 . ?
C11 H11B 0.9600 . ?
C11 H11C 0.9600 . ?
C12 H12A 0.9600 . ?
C12 H12B 0.9600 . ?
C12 H12C 0.9600 . ?
C13 H13 0.9800 . ?
C13 C14 1.531(3) . ?
C13 C15 1.530(3) . ?
C14 H14A 0.9600 . ?
C14 H14B 0.9600 . ?
C14 H14C 0.9600 . ?
C15 H15A 0.9600 . ?
C15 H15B 0.9600 . ?
C15 H15C 0.9600 . ?
C16 C17 1.398(3) . ?
C16 C21 1.406(3) . ?
C17 C18 1.395(3) . ?
C17 C22 1.516(3) . ?
C18 H18 0.9300 . ?
C18 C19 1.384(3) . ?
C19 H19 0.9300 . ?
C19 C20 1.387(3) . ?
C20 H20 0.9300 . ?
C20 C21 1.394(3) . ?
C21 C25 1.520(3) . ?
C22 H22 0.9800 . ?
C22 C23 1.533(3) . ?
C22 C24 1.529(3) . ?
C23 H23A 0.9600 . ?
C23 H23B 0.9600 . ?
C23 H23C 0.9600 . ?
C24 H24A 0.9600 . ?
C24 H24B 0.9600 . ?
C24 H24C 0.9600 . ?
C25 H25 0.9800 . ?
C25 C26 1.538(4) . ?
C25 C27 1.518(4) . ?
C26 H26A 0.9600 . ?
C26 H26B 0.9600 . ?
C26 H26C 0.9600 . ?
C27 H27A 0.9600 . ?
C27 H27B 0.9600 . ?
C27 H27C 0.9600 . ?
C28 C29 1.479(3) . ?
C29 C30 1.403(3) . ?
C29 C34 1.394(3) . ?
C30 H30 0.9300 . ?
C30 C31 1.387(3) . ?
C31 H31 0.9300 . ?
C31 C32 1.383(4) . ?
C32 H32 0.9300 . ?
C32 C33 1.385(4) . ?
C33 H33 0.9300 . ?
C33 C34 1.394(3) . ?
C34 H34 0.9300 . ?
C35 C36 1.534(3) . ?
C36 C37 1.545(3) . ?
C36 C39 1.547(3) . ?
C36 C40 1.525(4) . ?
C37 H37A 0.9700 . ?
C37 H37B 0.9700 . ?
C37 C38 1.527(4) . ?
C38 C41 1.518(4) . ?
C38 C42 1.532(3) . ?
C39 H39A 0.9600 . ?
C39 H39B 0.9600 . ?
C39 H39C 0.9600 . ?
C40 H40A 0.9600 . ?
C40 H40B 0.9600 . ?
C40 H40C 0.9600 . ?
C41 H41A 0.9600 . ?
C41 H41B 0.9600 . ?
C41 H41C 0.9600 . ?
C42 H42A 0.9600 . ?
C42 H42B 0.9600 . ?
C42 H42C 0.9600 . ?
C43 C44 1.402(3) . ?
C43 C48 1.415(3) . ?
C44 C45 1.398(4) . ?
C44 C49 1.517(3) . ?
C45 H45 0.9300 . ?
C45 C46 1.385(4) . ?
C46 H46 0.9300 . ?
C46 C47 1.383(4) . ?
C47 H47 0.9300 . ?
C47 C48 1.391(4) . ?
C48 C52 1.525(4) . ?
C49 H49 0.9800 . ?
C49 C50 1.531(3) . ?
C49 C51 1.532(3) . ?
C50 H50A 0.9600 . ?
C50 H50B 0.9600 . ?
C50 H50C 0.9600 . ?
C51 H51A 0.9600 . ?
C51 H51B 0.9600 . ?
C51 H51C 0.9600 . ?
C52 H52 0.9800 . ?
C52 C53 1.533(4) . ?
C52 C54 1.537(4) . ?
C53 H53A 0.9600 . ?
C53 H53B 0.9600 . ?
C53 H53C 0.9600 . ?
C54 H54A 0.9600 . ?
C54 H54B 0.9600 . ?
C54 H54C 0.9600 . ?

loop_
_geom_torsion_atom_site_label_1
_geom_torsion_atom_site_label_2
_geom_torsion_atom_site_label_3
_geom_torsion_atom_site_label_4
_geom_torsion
_geom_torsion_site_symmetry_1
_geom_torsion_site_symmetry_2
_geom_torsion_site_symmetry_3
_geom_torsion_site_symmetry_4
_geom_torsion_publ_flag
P1 C28 C29 C30 -131.6(2) . . . . ?
P1 C28 C29 C34 42.3(3) . . . . ?
P1 C35 C36 C37 156.03(17) . . . . ?
P1 C35 C36 C39 39.9(3) . . . . ?
P1 C35 C36 C40 -82.4(3) . . . . ?
N1 C1 C28 P1 59.6(3) . . . . ?
N1 C1 C28 C29 -118.4(2) . . . . ?
N1 C2 C3 N2 -0.8(3) . . . . ?
N1 C4 C5 C6 -176.3(2) . . . . ?
N1 C4 C5 C10 7.3(3) . . . . ?
N1 C4 C9 C8 176.9(2) . . . . ?
N1 C4 C9 C13 -8.2(3) . . . . ?
N2 C1 C28 P1 -126.77(19) . . . . ?
N2 C1 C28 C29 55.3(3) . . . . ?
N2 C16 C17 C18 179.63(19) . . . . ?
N2 C16 C17 C22 -4.6(3) . . . . ?
N2 C16 C21 C20 -178.66(19) . . . . ?
N2 C16 C21 C25 7.2(3) . . . . ?
N3 C35 C36 C37 -2.9(2) . . . . ?
N3 C35 C36 C39 -119.1(2) . . . . ?
N3 C35 C36 C40 118.6(2) . . . . ?
N3 C43 C44 C45 -176.0(2) . . . . ?
N3 C43 C44 C49 3.9(3) . . . . ?
N3 C43 C48 C47 174.4(2) . . . . ?
N3 C43 C48 C52 -8.7(3) . . . . ?
C1 N1 C2 C3 1.3(3) . . . . ?
C1 N1 C4 C5 91.3(3) . . . . ?
C1 N1 C4 C9 -90.8(3) . . . . ?
C1 N2 C3 C2 -0.1(3) . . . . ?
C1 N2 C16 C17 -110.5(2) . . . . ?
C1 N2 C16 C21 73.1(3) . . . . ?
C1 C28 C29 C30 45.9(3) . . . . ?
C1 C28 C29 C34 -140.2(2) . . . . ?
C2 N1 C1 N2 -1.3(2) . . . . ?
C2 N1 C1 C28 173.3(2) . . . . ?
C2 N1 C4 C5 -95.9(3) . . . . ?
C2 N1 C4 C9 82.1(3) . . . . ?
C3 N2 C1 N1 0.9(2) . . . . ?
C3 N2 C1 C28 -173.9(2) . . . . ?
C3 N2 C16 C17 86.1(3) . . . . ?
C3 N2 C16 C21 -90.2(3) . . . . ?
C4 N1 C1 N2 172.36(19) . . . . ?
C4 N1 C1 C28 -13.0(3) . . . . ?
C4 N1 C2 C3 -172.6(2) . . . . ?
C4 C5 C6 C7 -2.0(4) . . . . ?
C4 C5 C10 C11 108.5(3) . . . . ?
C4 C5 C10 C12 -128.6(2) . . . . ?
C4 C9 C13 C14 -102.1(3) . . . . ?
C4 C9 C13 C15 134.1(2) . . . . ?
C5 C4 C9 C8 -5.3(3) . . . . ?
C5 C4 C9 C13 169.7(2) . . . . ?
C5 C6 C7 C8 -2.1(4) . . . . ?
C6 C5 C10 C11 -67.8(3) . . . . ?
C6 C5 C10 C12 55.1(3) . . . . ?
C6 C7 C8 C9 2.8(4) . . . . ?
C7 C8 C9 C4 0.8(4) . . . . ?
C7 C8 C9 C13 -174.4(2) . . . . ?
C8 C9 C13 C14 72.7(3) . . . . ?
C8 C9 C13 C15 -51.1(3) . . . . ?
C9 C4 C5 C6 5.9(3) . . . . ?
C9 C4 C5 C10 -170.5(2) . . . . ?
C10 C5 C6 C7 174.5(2) . . . . ?
C16 N2 C1 N1 -164.60(18) . . . . ?
C16 N2 C1 C28 20.7(3) . . . . ?
C16 N2 C3 C2 165.5(2) . . . . ?
C16 C17 C18 C19 0.3(3) . . . . ?
C16 C17 C22 C23 -100.6(2) . . . . ?
C16 C17 C22 C24 137.2(2) . . . . ?
C16 C21 C25 C26 106.7(3) . . . . ?
C16 C21 C25 C27 -130.4(2) . . . . ?
C17 C16 C21 C20 5.1(3) . . . . ?
C17 C16 C21 C25 -169.0(2) . . . . ?
C17 C18 C19 C20 2.7(4) . . . . ?
C18 C17 C22 C23 75.1(3) . . . . ?
C18 C17 C22 C24 -47.2(3) . . . . ?
C18 C19 C20 C21 -1.7(4) . . . . ?
C19 C20 C21 C16 -2.0(3) . . . . ?
C19 C20 C21 C25 172.4(2) . . . . ?
C20 C21 C25 C26 -67.3(3) . . . . ?
C20 C21 C25 C27 55.7(3) . . . . ?
C21 C16 C17 C18 -4.3(3) . . . . ?
C21 C16 C17 C22 171.5(2) . . . . ?
C22 C17 C18 C19 -175.7(2) . . . . ?
C28 P1 C35 N3 -128.68(17) . . . . ?
C28 P1 C35 C36 73.5(2) . . . . ?
C28 C29 C30 C31 166.9(2) . . . . ?
C28 C29 C34 C33 -169.2(2) . . . . ?
C29 C30 C31 C32 3.2(4) . . . . ?
C30 C29 C34 C33 4.8(3) . . . . ?
C30 C31 C32 C33 3.2(4) . . . . ?
C31 C32 C33 C34 -5.5(4) . . . . ?
C32 C33 C34 C29 1.5(4) . . . . ?
C34 C29 C30 C31 -7.1(3) . . . . ?
C35 P1 C28 C1 -169.13(15) . . . . ?
C35 P1 C28 C29 8.4(2) . . . . ?
C35 N3 C38 C37 25.5(2) . . . . ?
C35 N3 C38 C41 146.4(2) . . . . ?
C35 N3 C38 C42 -92.2(2) . . . . ?
C35 N3 C43 C44 98.6(3) . . . . ?
C35 N3 C43 C48 -79.9(3) . . . . ?
C35 C36 C37 C38 19.1(2) . . . . ?
C36 C37 C38 N3 -25.9(2) . . . . ?
C36 C37 C38 C41 -144.7(2) . . . . ?
C36 C37 C38 C42 88.8(2) . . . . ?
C38 N3 C35 P1 -175.57(15) . . . . ?
C38 N3 C35 C36 -14.6(3) . . . . ?
C38 N3 C43 C44 -90.2(3) . . . . ?
C38 N3 C43 C48 91.4(3) . . . . ?
C39 C36 C37 C38 131.5(2) . . . . ?
C40 C36 C37 C38 -106.4(2) . . . . ?
C43 N3 C35 P1 -3.3(3) . . . . ?
C43 N3 C35 C36 157.64(19) . . . . ?
C43 N3 C38 C37 -146.5(2) . . . . ?
C43 N3 C38 C41 -25.6(3) . . . . ?
C43 N3 C38 C42 95.8(3) . . . . ?
C43 C44 C45 C46 1.0(4) . . . . ?
C43 C44 C49 C50 -121.7(2) . . . . ?
C43 C44 C49 C51 114.8(3) . . . . ?
C43 C48 C52 C53 116.9(3) . . . . ?
C43 C48 C52 C54 -121.1(3) . . . . ?
C44 C43 C48 C47 -4.0(3) . . . . ?
C44 C43 C48 C52 172.8(2) . . . . ?
C44 C45 C46 C47 -2.6(4) . . . . ?
C45 C44 C49 C50 58.1(3) . . . . ?
C45 C44 C49 C51 -65.3(3) . . . . ?
C45 C46 C47 C48 0.8(4) . . . . ?
C46 C47 C48 C43 2.4(4) . . . . ?
C46 C47 C48 C52 -174.6(2) . . . . ?
C47 C48 C52 C53 -66.3(3) . . . . ?
C47 C48 C52 C54 55.7(3) . . . . ?
C48 C43 C44 C45 2.4(3) . . . . ?
C48 C43 C44 C49 -177.8(2) . . . . ?
C49 C44 C45 C46 -178.8(2) . . . . ?

loop_
_exptl_oxdiff_crystal_face_indexfrac_h
_exptl_oxdiff_crystal_face_indexfrac_k
_exptl_oxdiff_crystal_face_indexfrac_l
_exptl_oxdiff_crystal_face_x
_exptl_oxdiff_crystal_face_y
_exptl_oxdiff_crystal_face_z
1.9718 -1.9863 5.0132 0.3499 0.0788 0.0327
-1.9718 1.9863 -5.0132 -0.3499 -0.0788 -0.0327
5.0102 0.9919 -0.9800 0.0503 -0.2042 0.2604
-4.0198 5.0026 4.9629 0.0751 -0.2772 -0.4854
-5.0102 -0.9919 0.9800 -0.0503 0.2042 -0.2604
-1.9996 -4.9917 -1.9918 -0.0623 0.4283 0.0913
1.0231 -2.0070 -4.9864 -0.2033 0.1360 0.2408
-4.9790 -1.0048 -5.0171 -0.3676 0.2225 -0.1040
0.0277 0.9871 -5.0008 -0.2828 -0.0585 0.1015
-1.0284 -0.9863 4.9962 0.2585 0.0852 -0.1541
-4.0355 -3.9774 4.9923 0.2408 0.3866 -0.2254
